data_7102720
loop_
_publ_author_name
'Audouard, Christophe'
'Barsukov, Igor'
'Fawcett, John'
'Griffith, Gerry A'
'Percy, Jonathan M'
'Pintat, St\'ephane'
'Smith, Clive A'

_publ_section_title
;
 A stereodivergent asymmetric approach to difluorinated aldonic acids.
;
_journal_issue 13
_journal_name_full 'Chemical communications (Cambridge, England)'
_journal_page_first 1526
_journal_page_last 1527
_journal_paper_doi 10.1039/b405067c
_journal_year 2004
_chemical_formula_sum 'C17 H22 F2 O4'
_chemical_formula_weight 328.35
_chemical_name_systematic
;
?
;
_space_group_IT_number 19
_symmetry_cell_setting orthorhombic
_symmetry_space_group_name_Hall 'P 2ac 2ab'
_symmetry_space_group_name_H-M 'P 21 21 21'
_atom_sites_solution_hydrogens geom
_atom_sites_solution_primary direct
_atom_sites_solution_secondary difmap
_audit_creation_method SHELXL-97
_cell_angle_alpha 90.00
_cell_angle_beta 90.00
_cell_angle_gamma 90.00
_cell_formula_units_Z 4
_cell_length_a 9.7774(6)
_cell_length_b 11.6322(7)
_cell_length_c 14.7974(9)
_cell_measurement_reflns_used 6315
_cell_measurement_temperature 150(2)
_cell_measurement_theta_max 28.04
_cell_measurement_theta_min 2.49
_cell_volume 1682.95(18)
_computing_cell_refinement 'Bruker SMART'
_computing_data_collection 'Bruker SMART'
_computing_data_reduction 'Bruker SAINT'
_computing_molecular_graphics 'Bruker SHELXTL'
_computing_publication_material 'Bruker SHELXTL'
_computing_structure_refinement 'SHELXL-97 (Sheldrick, 1997)'
_computing_structure_solution 'SHELXS-97 (Sheldrick, 1990)'
_diffrn_ambient_temperature 150(2)
_diffrn_measured_fraction_theta_full 0.999
_diffrn_measured_fraction_theta_max 0.999
_diffrn_measurement_device_type 'CCD area detector'
_diffrn_measurement_method 'phi and omega scans'
_diffrn_radiation_monochromator graphite
_diffrn_radiation_source 'fine-focus sealed tube'
_diffrn_radiation_type MoK\a
_diffrn_radiation_wavelength 0.71073
_diffrn_reflns_av_R_equivalents 0.0260
_diffrn_reflns_av_sigmaI/netI 0.0217
_diffrn_reflns_limit_h_max 11
_diffrn_reflns_limit_h_min -11
_diffrn_reflns_limit_k_max 13
_diffrn_reflns_limit_k_min -13
_diffrn_reflns_limit_l_max 17
_diffrn_reflns_limit_l_min -17
_diffrn_reflns_number 11573
_diffrn_reflns_theta_full 25.00
_diffrn_reflns_theta_max 25.00
_diffrn_reflns_theta_min 2.23
_exptl_absorpt_coefficient_mu 0.105
_exptl_absorpt_correction_type none
_exptl_crystal_colour colourless
_exptl_crystal_density_diffrn 1.296
_exptl_crystal_density_method 'not measured'
_exptl_crystal_description block
_exptl_crystal_F_000 696
_exptl_crystal_size_max 0.33
_exptl_crystal_size_mid 0.21
_exptl_crystal_size_min 0.14
_refine_diff_density_max 0.183
_refine_diff_density_min -0.186
_refine_diff_density_rms 0.040
_refine_ls_abs_structure_details 'Flack H D (1983), Acta Cryst. A39, 876-881'
_refine_ls_abs_structure_Flack 0.3(6)
_refine_ls_extinction_method none
_refine_ls_goodness_of_fit_ref 1.057
_refine_ls_hydrogen_treatment mixed
_refine_ls_matrix_type full
_refine_ls_number_parameters 212
_refine_ls_number_reflns 2966
_refine_ls_number_restraints 0
_refine_ls_restrained_S_all 1.057
_refine_ls_R_factor_all 0.0315
_refine_ls_R_factor_gt 0.0298
_refine_ls_shift/su_max 0.001
_refine_ls_shift/su_mean 0.000
_refine_ls_structure_factor_coef Fsqd
_refine_ls_weighting_details 'calc w=1/[\s^2^(Fo^2^)+(0.0416P)^2^+0.1247P] where P=(Fo^2^+2Fc^2^)/3'
_refine_ls_weighting_scheme calc
_refine_ls_wR_factor_gt 0.0728
_refine_ls_wR_factor_ref 0.0735
_reflns_number_gt 2812
_reflns_number_total 2966
_reflns_threshold_expression >2sigma(I)
_cod_data_source_file b405067c.txt
_cod_data_source_block 7b
_cod_depositor_comments
;
The following automatic conversions were performed:
'_symmetry_cell_setting' value 'Orthorhombic' changed to 'orthorhombic'
according to '/home/saulius/struct/CIF-dictionaries/cif_core.dic'
dictionary named 'cif_core.dic' version 2.4.1 from 2010-06-29.

Automatic conversion script
Id: cif_fix_enum 1527 2010-12-29 10:47:43Z saulius 
;
_cod_original_sg_symbol_H-M P2(1)2(1)2(1)
_cod_database_code 7102720

loop_
_symmetry_equiv_pos_as_xyz
'x, y, z'
'-x+1/2, -y, z+1/2'
'-x, y+1/2, -z+1/2'
'x+1/2, -y+1/2, -z'

loop_
_atom_site_label
_atom_site_type_symbol
_atom_site_fract_x
_atom_site_fract_y
_atom_site_fract_z
_atom_site_U_iso_or_equiv
_atom_site_adp_type
_atom_site_occupancy
_atom_site_symmetry_multiplicity
_atom_site_calc_flag
_atom_site_refinement_flags
F1 F 0.27603(9) 0.40180(9) 0.85058(6) 0.0411(3) Uani 1 1 d .
F2 F 0.16097(11) 0.54593(8) 0.79471(6) 0.0445(3) Uani 1 1 d .
O1 O 0.07705(11) 0.33274(10) 0.60490(6) 0.0321(3) Uani 1 1 d .
O2 O -0.03653(10) 0.39961(9) 0.72794(7) 0.0330(3) Uani 1 1 d .
O3 O 0.06105(12) 0.33811(9) 0.95646(6) 0.0338(3) Uani 1 1 d .
O4 O 0.11621(17) 0.46398(11) 1.06618(8) 0.0574(4) Uani 1 1 d .
C1 C 0.17967(14) 0.34552(12) 0.67352(9) 0.0266(3) Uani 1 1 d .
H1 H 0.2331 0.4177 0.6634 0.032 Uiso 1 1 calc R
C2 C -0.03578(16) 0.40247(14) 0.63021(10) 0.0319(4) Uani 1 1 d .
C2A C -0.0189(2) 0.52427(15) 0.59820(12) 0.0435(4) Uani 1 1 d .
H2A1 H -0.0189 0.5259 0.5320 0.065 Uiso 1 1 calc R
H2A2 H 0.0678 0.5552 0.6208 0.065 Uiso 1 1 calc R
H2A3 H -0.0947 0.5712 0.6210 0.065 Uiso 1 1 calc R
C2B C -0.16444(17) 0.34574(16) 0.59666(12) 0.0437(4) Uani 1 1 d .
H2B1 H -0.1696 0.2672 0.6204 0.065 Uiso 1 1 calc R
H2B2 H -0.1634 0.3434 0.5305 0.065 Uiso 1 1 calc R
H2B3 H -0.2441 0.3896 0.6172 0.065 Uiso 1 1 calc R
C3 C 0.09090(14) 0.35681(13) 0.75863(9) 0.0250(3) Uani 1 1 d .
H3 H 0.0772 0.2790 0.7859 0.030 Uiso 1 1 calc R
C4 C 0.14702(15) 0.43727(13) 0.82950(10) 0.0285(3) Uani 1 1 d .
C5 C 0.06252(17) 0.44703(13) 0.91419(9) 0.0300(3) Uani 1 1 d .
H5 H -0.0329 0.4707 0.8985 0.036 Uiso 1 1 calc R
C6 C 0.1204(2) 0.52726(14) 0.98649(10) 0.0452(5) Uani 1 1 d .
H6A H 0.2155 0.5497 0.9717 0.054 Uiso 1 1 calc R
H6B H 0.0640 0.5976 0.9918 0.054 Uiso 1 1 calc R
C7 C 0.05096(18) 0.35741(13) 1.05193(10) 0.0326(4) Uani 1 1 d .
C7A C 0.1311(2) 0.26616(18) 1.09943(13) 0.0598(6) Uani 1 1 d .
H7A1 H 0.1254 0.2782 1.1649 0.090 Uiso 1 1 calc R
H7A2 H 0.2269 0.2699 1.0803 0.090 Uiso 1 1 calc R
H7A3 H 0.0934 0.1905 1.0843 0.090 Uiso 1 1 calc R
C7B C -0.0954(2) 0.3631(2) 1.07966(13) 0.0614(6) Uani 1 1 d .
H7B1 H -0.1424 0.4221 1.0440 0.092 Uiso 1 1 calc R
H7B2 H -0.1012 0.3828 1.1440 0.092 Uiso 1 1 calc R
H7B3 H -0.1388 0.2884 1.0693 0.092 Uiso 1 1 calc R
C8 C 0.27289(14) 0.24305(13) 0.67168(9) 0.0267(3) Uani 1 1 d .
C9 C 0.41252(15) 0.25661(14) 0.66116(10) 0.0321(3) Uani 1 1 d .
H9 H 0.4503 0.3315 0.6553 0.039 Uiso 1 1 calc R
C10 C 0.49742(15) 0.16134(15) 0.65913(11) 0.0382(4) Uani 1 1 d .
H10 H 0.5932 0.1712 0.6516 0.046 Uiso 1 1 calc R
C11 C 0.44375(17) 0.05249(15) 0.66796(11) 0.0389(4) Uani 1 1 d .
H11 H 0.5024 -0.0126 0.6664 0.047 Uiso 1 1 calc R
C12 C 0.30442(16) 0.03801(14) 0.67912(11) 0.0356(4) Uani 1 1 d .
H12 H 0.2671 -0.0370 0.6854 0.043 Uiso 1 1 calc R
C13 C 0.21979(15) 0.13290(13) 0.68113(10) 0.0313(3) Uani 1 1 d .
H13 H 0.1241 0.1228 0.6891 0.038 Uiso 1 1 calc R

loop_
_atom_site_aniso_label
_atom_site_aniso_U_11
_atom_site_aniso_U_22
_atom_site_aniso_U_33
_atom_site_aniso_U_23
_atom_site_aniso_U_13
_atom_site_aniso_U_12
F1 0.0308(5) 0.0582(6) 0.0343(5) -0.0044(4) -0.0027(4) -0.0073(4)
F2 0.0757(7) 0.0297(5) 0.0282(5) 0.0021(4) 0.0036(5) -0.0168(5)
O1 0.0362(6) 0.0392(6) 0.0210(5) -0.0036(5) -0.0030(4) 0.0077(5)
O2 0.0304(6) 0.0439(7) 0.0248(5) -0.0043(5) -0.0011(5) 0.0074(5)
O3 0.0573(7) 0.0252(6) 0.0189(5) -0.0009(4) 0.0063(5) -0.0046(5)
O4 0.1062(12) 0.0419(7) 0.0241(6) 0.0012(5) -0.0107(6) -0.0276(7)
C1 0.0292(7) 0.0296(8) 0.0210(7) 0.0005(6) -0.0002(6) -0.0015(6)
C2 0.0337(8) 0.0368(9) 0.0252(8) -0.0032(6) -0.0032(7) 0.0068(7)
C2A 0.0536(11) 0.0386(10) 0.0384(9) 0.0038(8) -0.0046(8) 0.0061(8)
C2B 0.0412(10) 0.0473(10) 0.0424(10) -0.0087(8) -0.0106(8) 0.0058(9)
C3 0.0279(7) 0.0243(7) 0.0228(7) 0.0007(6) 0.0011(6) -0.0005(6)
C4 0.0337(8) 0.0265(8) 0.0254(7) 0.0030(6) -0.0012(7) -0.0052(6)
C5 0.0413(9) 0.0253(8) 0.0232(7) -0.0006(6) 0.0003(7) 0.0009(7)
C6 0.0791(13) 0.0324(9) 0.0241(8) -0.0014(7) 0.0034(8) -0.0133(9)
C7 0.0484(9) 0.0298(8) 0.0197(7) -0.0023(6) 0.0023(7) -0.0025(7)
C7A 0.0897(16) 0.0580(12) 0.0319(9) 0.0074(9) 0.0015(10) 0.0219(12)
C7B 0.0544(12) 0.0965(17) 0.0332(10) -0.0027(11) 0.0095(9) -0.0019(12)
C8 0.0292(7) 0.0343(8) 0.0165(7) -0.0003(6) 0.0007(6) 0.0013(6)
C9 0.0303(8) 0.0411(9) 0.0249(8) 0.0010(7) 0.0035(6) -0.0034(7)
C10 0.0252(8) 0.0543(11) 0.0352(9) 0.0001(8) 0.0027(7) 0.0012(8)
C11 0.0375(9) 0.0431(10) 0.0361(9) -0.0051(8) 0.0010(8) 0.0116(8)
C12 0.0373(9) 0.0314(8) 0.0379(9) -0.0051(7) 0.0020(7) 0.0033(7)
C13 0.0260(7) 0.0359(9) 0.0320(8) -0.0043(7) 0.0016(7) 0.0002(6)

loop_
_atom_type_symbol
_atom_type_description
_atom_type_scat_dispersion_real
_atom_type_scat_dispersion_imag
_atom_type_scat_source
C C 0.0033 0.0016 'International Tables Vol C Tables 4.2.6.8 and 6.1.1.4'
H H 0.0000 0.0000 'International Tables Vol C Tables 4.2.6.8 and 6.1.1.4'
O O 0.0106 0.0060 'International Tables Vol C Tables 4.2.6.8 and 6.1.1.4'
F F 0.0171 0.0103 'International Tables Vol C Tables 4.2.6.8 and 6.1.1.4'

loop_
_geom_angle_atom_site_label_1
_geom_angle_atom_site_label_2
_geom_angle_atom_site_label_3
_geom_angle
C2 O1 C1 107.30(10)
C3 O2 C2 108.91(11)
C5 O3 C7 107.24(11)
C6 O4 C7 110.60(12)
O1 C1 C8 109.23(11)
O1 C1 C3 101.19(10)
C8 C1 C3 115.23(12)
O1 C2 O2 104.75(12)
O1 C2 C2A 111.73(14)
O2 C2 C2A 109.71(13)
O1 C2 C2B 108.18(13)
O2 C2 C2B 108.39(14)
C2A C2 C2B 113.65(14)
O2 C3 C4 108.94(11)
O2 C3 C1 105.33(10)
C4 C3 C1 114.68(12)
F1 C4 F2 105.83(11)
F1 C4 C5 109.88(12)
F2 C4 C5 107.31(12)
F1 C4 C3 107.92(12)
F2 C4 C3 110.31(12)
C5 C4 C3 115.20(12)
O3 C5 C4 107.84(12)
O3 C5 C6 103.97(12)
C4 C5 C6 115.19(14)
O4 C6 C5 105.04(13)
O4 C7 O3 104.71(12)
O4 C7 C7B 110.73(16)
O3 C7 C7B 110.14(14)
O4 C7 C7A 108.47(15)
O3 C7 C7A 108.43(13)
C7B C7 C7A 113.92(16)
C9 C8 C13 119.03(14)
C9 C8 C1 120.73(14)
C13 C8 C1 120.24(12)
C8 C9 C10 120.19(15)
C11 C10 C9 120.36(14)
C10 C11 C12 119.93(16)
C13 C12 C11 119.74(16)
C12 C13 C8 120.76(14)

loop_
_geom_bond_atom_site_label_1
_geom_bond_atom_site_label_2
_geom_bond_distance
F1 C4 1.3634(17)
F2 C4 1.3716(17)
O1 C2 1.4196(18)
O1 C1 1.4353(17)
O2 C3 1.4166(18)
O2 C2 1.4466(18)
O3 C5 1.4130(18)
O3 C7 1.4339(17)
O4 C6 1.391(2)
O4 C7 1.410(2)
C1 C8 1.501(2)
C1 C3 1.5351(19)
C2 C2A 1.503(2)
C2 C2B 1.505(2)
C3 C4 1.509(2)
C4 C5 1.505(2)
C5 C6 1.528(2)
C7 C7B 1.490(3)
C7 C7A 1.495(2)
C8 C9 1.383(2)
C8 C13 1.389(2)
C9 C10 1.385(2)
C10 C11 1.377(3)
C11 C12 1.383(2)
C12 C13 1.380(2)

loop_
_cod_related_entry_id
_cod_related_entry_database
_cod_related_entry_code
1 ChemSpider 21198674
